data_7015827
loop_
_publ_author_name
'Cariou, Renan'
'Dahcheh, Fatme'
'Graham, Todd W.'
'Stephan, Douglas W.'

_publ_section_title
;
 Mononuclear and dinuclear palladium and nickel complexes of
 phosphinimine-based tridentate ligands.
;
_journal_issue 18
_journal_name_full 'Dalton transactions (Cambridge, England : 2003)'
_journal_page_first 4918
_journal_page_last 4925
_journal_paper_doi 10.1039/c1dt10131e
_journal_volume 40
_journal_year 2011
_chemical_formula_sum 'C22 H51 Cl2 N3 P2 Pd'
_chemical_formula_weight 596.90
_chemical_name_systematic
;
?
;
_space_group_IT_number 14
_symmetry_cell_setting monoclinic
_symmetry_space_group_name_Hall '-P 2yn'
_symmetry_space_group_name_H-M 'P 1 21/n 1'
_atom_sites_solution_hydrogens geom
_atom_sites_solution_primary direct
_atom_sites_solution_secondary difmap
_audit_creation_method SHELXL-97
_cell_angle_alpha 90.00
_cell_angle_beta 93.1560(10)
_cell_angle_gamma 90.00
_cell_formula_units_Z 4
_cell_length_a 8.6503(2)
_cell_length_b 26.8756(5)
_cell_length_c 12.0880(3)
_cell_measurement_reflns_used 6967
_cell_measurement_temperature 150(2)
_cell_measurement_theta_max 27.43
_cell_measurement_theta_min 2.27
_cell_volume 2805.98(11)
_computing_cell_refinement 'Bruker SMART'
_computing_data_collection 'Bruker SMART'
_computing_data_reduction 'Bruker SAINT'
_computing_molecular_graphics 'Bruker SHELXTL'
_computing_publication_material 'Bruker SHELXTL'
_computing_structure_refinement 'SHELXL-97 (Sheldrick, 2008)'
_computing_structure_solution 'SHELXS-97 (Sheldrick, 2008)'
_diffrn_ambient_temperature 150(2)
_diffrn_measured_fraction_theta_full 1.000
_diffrn_measured_fraction_theta_max 1.000
_diffrn_measurement_device_type 'CCD area detector'
_diffrn_measurement_method 'phi and omega scans'
_diffrn_radiation_monochromator graphite
_diffrn_radiation_source 'fine-focus sealed tube'
_diffrn_radiation_type MoK\a
_diffrn_radiation_wavelength 0.71073
_diffrn_reflns_av_R_equivalents 0.0381
_diffrn_reflns_av_sigmaI/netI 0.0337
_diffrn_reflns_limit_h_max 10
_diffrn_reflns_limit_h_min -10
_diffrn_reflns_limit_k_max 31
_diffrn_reflns_limit_k_min -31
_diffrn_reflns_limit_l_max 14
_diffrn_reflns_limit_l_min -14
_diffrn_reflns_number 21416
_diffrn_reflns_theta_full 25.00
_diffrn_reflns_theta_max 25.00
_diffrn_reflns_theta_min 1.52
_exptl_absorpt_coefficient_mu 0.981
_exptl_absorpt_correction_T_max 0.7456
_exptl_absorpt_correction_T_min 0.6779
_exptl_absorpt_correction_type multi-scan
_exptl_absorpt_process_details sadabs
_exptl_crystal_colour orange
_exptl_crystal_density_diffrn 1.413
_exptl_crystal_density_method 'not measured'
_exptl_crystal_description needle
_exptl_crystal_F_000 1256
_exptl_crystal_size_max 0.30
_exptl_crystal_size_mid 0.12
_exptl_crystal_size_min 0.09
_refine_diff_density_max 1.382
_refine_diff_density_min -0.664
_refine_diff_density_rms 0.090
_refine_ls_extinction_method none
_refine_ls_goodness_of_fit_ref 1.032
_refine_ls_hydrogen_treatment constr
_refine_ls_matrix_type full
_refine_ls_number_parameters 271
_refine_ls_number_reflns 4934
_refine_ls_number_restraints 0
_refine_ls_restrained_S_all 1.032
_refine_ls_R_factor_all 0.0471
_refine_ls_R_factor_gt 0.0368
_refine_ls_shift/su_max 0.002
_refine_ls_shift/su_mean 0.000
_refine_ls_structure_factor_coef Fsqd
_refine_ls_weighting_details 'calc w=1/[\s^2^(Fo^2^)+(0.0302P)^2^+8.4318P] where P=(Fo^2^+2Fc^2^)/3'
_refine_ls_weighting_scheme calc
_refine_ls_wR_factor_gt 0.0812
_refine_ls_wR_factor_ref 0.0862
_reflns_number_gt 4160
_reflns_number_total 4934
_reflns_threshold_expression >2sigma(I)
_cod_data_source_file c1dt10131e.txt
_cod_data_source_block fd014_0m
_cod_depositor_comments
;
The following automatic conversions were performed:
'_symmetry_cell_setting' value 'Monoclinic' changed to 'monoclinic'
according to '/home/saulius/struct/CIF-dictionaries/cif_core.dic'
dictionary named 'cif_core.dic' version 2.4.1 from 2010-06-29.

Automatic conversion script
Id: cif_fix_enum 1555 2011-01-17 13:19:09Z saulius 
;
_cod_original_sg_symbol_H-M P2(1)/n
_cod_database_code 7015827

loop_
_symmetry_equiv_pos_as_xyz
'x, y, z'
'-x+1/2, y+1/2, -z+1/2'
'-x, -y, -z'
'x-1/2, -y-1/2, z-1/2'

loop_
_atom_site_label
_atom_site_type_symbol
_atom_site_fract_x
_atom_site_fract_y
_atom_site_fract_z
_atom_site_U_iso_or_equiv
_atom_site_adp_type
_atom_site_occupancy
_atom_site_symmetry_multiplicity
_atom_site_calc_flag
_atom_site_refinement_flags
_atom_site_disorder_assembly
_atom_site_disorder_group
Pd1 Pd 0.74762(3) 0.145897(10) 0.58784(2) 0.01466(9) Uani 1 1 d . . .
P2 P 0.80506(11) 0.04684(3) 0.76201(8) 0.0180(2) Uani 1 1 d . . .
Cl1 Cl 0.90232(11) 0.18621(3) 0.72391(7) 0.0218(2) Uani 1 1 d . . .
P1 P 0.84569(11) 0.24510(3) 0.43740(8) 0.0168(2) Uani 1 1 d . . .
C15 C 0.7275(5) 0.05463(14) 0.8996(3) 0.0266(9) Uani 1 1 d . . .
H15A H 0.7739 0.0283 0.9495 0.032 Uiso 1 1 calc R . .
N3 N 0.7114(4) 0.07911(11) 0.6670(3) 0.0233(7) Uani 1 1 d . . .
C8 C 0.8036(4) 0.25388(14) 0.2878(3) 0.0237(9) Uani 1 1 d . . .
H8A H 0.6883 0.2556 0.2772 0.028 Uiso 1 1 calc R . .
C2 C 1.0402(4) 0.22179(14) 0.4698(3) 0.0215(8) Uani 1 1 d . . .
H2A H 1.0551 0.2225 0.5524 0.026 Uiso 1 1 calc R . .
C1 C 1.0672(5) 0.16779(15) 0.4357(4) 0.0278(9) Uani 1 1 d . . .
H1A H 1.1744 0.1584 0.4562 0.042 Uiso 1 1 calc R . .
H1B H 1.0480 0.1645 0.3554 0.042 Uiso 1 1 calc R . .
H1C H 0.9964 0.1460 0.4737 0.042 Uiso 1 1 calc R . .
C7 C 0.8650(6) 0.30233(17) 0.2385(4) 0.0378(11) Uani 1 1 d . . .
H7A H 0.8367 0.3035 0.1590 0.057 Uiso 1 1 calc R . .
H7B H 0.9780 0.3035 0.2502 0.057 Uiso 1 1 calc R . .
H7C H 0.8194 0.3309 0.2751 0.057 Uiso 1 1 calc R . .
C3 C 1.1633(5) 0.25637(15) 0.4267(4) 0.0312(10) Uani 1 1 d . . .
H3A H 1.2663 0.2426 0.4456 0.047 Uiso 1 1 calc R . .
H3B H 1.1544 0.2893 0.4608 0.047 Uiso 1 1 calc R . .
H3C H 1.1482 0.2594 0.3461 0.047 Uiso 1 1 calc R . .
Cl2 Cl 0.66490(16) 0.05853(5) 0.26461(12) 0.0566(4) Uani 1 1 d . . .
N1 N 0.7245(3) 0.20673(12) 0.4854(3) 0.0255(8) Uani 1 1 d . . .
C21 C 1.0051(4) 0.06732(14) 0.7756(3) 0.0190(8) Uani 1 1 d . . .
H21A H 1.0014 0.1026 0.8014 0.023 Uiso 1 1 calc R . .
C19 C 0.8771(5) -0.03214(15) 0.6259(4) 0.0304(10) Uani 1 1 d . . .
H19A H 0.8662 -0.0677 0.6090 0.046 Uiso 1 1 calc R . .
H19B H 0.9868 -0.0242 0.6408 0.046 Uiso 1 1 calc R . .
H19C H 0.8360 -0.0126 0.5624 0.046 Uiso 1 1 calc R . .
C22 C 1.0889(4) 0.06865(15) 0.6667(3) 0.0255(9) Uani 1 1 d . . .
H22A H 1.1956 0.0800 0.6816 0.038 Uiso 1 1 calc R . .
H22B H 1.0348 0.0915 0.6147 0.038 Uiso 1 1 calc R . .
H22C H 1.0896 0.0352 0.6344 0.038 Uiso 1 1 calc R . .
C17 C 0.8273(6) -0.05588(15) 0.8221(4) 0.0410(12) Uani 1 1 d . . .
H17A H 0.8138 -0.0901 0.7951 0.062 Uiso 1 1 calc R . .
H17B H 0.7588 -0.0501 0.8827 0.062 Uiso 1 1 calc R . .
H17C H 0.9351 -0.0508 0.8489 0.062 Uiso 1 1 calc R . .
C14 C 0.5513(5) 0.04751(19) 0.8926(5) 0.0477(13) Uani 1 1 d . . .
H14A H 0.5115 0.0517 0.9664 0.072 Uiso 1 1 calc R . .
H14B H 0.5263 0.0140 0.8651 0.072 Uiso 1 1 calc R . .
H14C H 0.5035 0.0722 0.8419 0.072 Uiso 1 1 calc R . .
N2 N 0.5951(4) 0.11699(13) 0.4728(3) 0.0250(7) Uani 1 1 d . . .
H2B H 0.6473 0.0965 0.4253 0.030 Uiso 1 1 calc R . .
C5 C 0.8376(5) 0.30799(15) 0.4973(3) 0.0295(9) Uani 1 1 d . . .
H5A H 0.9032 0.3303 0.4531 0.035 Uiso 1 1 calc R . .
C20 C 1.1015(4) 0.03944(16) 0.8655(3) 0.0281(9) Uani 1 1 d . . .
H20A H 1.2079 0.0521 0.8688 0.042 Uiso 1 1 calc R . .
H20B H 1.1019 0.0038 0.8481 0.042 Uiso 1 1 calc R . .
H20C H 1.0565 0.0445 0.9373 0.042 Uiso 1 1 calc R . .
C4 C 0.8994(6) 0.31033(16) 0.6171(4) 0.0396(12) Uani 1 1 d . . .
H4A H 0.8921 0.3446 0.6443 0.059 Uiso 1 1 calc R . .
H4B H 1.0078 0.2996 0.6222 0.059 Uiso 1 1 calc R . .
H4C H 0.8381 0.2883 0.6623 0.059 Uiso 1 1 calc R . .
C6 C 0.6710(6) 0.32737(18) 0.4854(4) 0.0434(12) Uani 1 1 d . . .
H6A H 0.6664 0.3608 0.5173 0.065 Uiso 1 1 calc R . .
H6B H 0.6030 0.3050 0.5245 0.065 Uiso 1 1 calc R . .
H6C H 0.6371 0.3286 0.4068 0.065 Uiso 1 1 calc R . .
C16 C 0.7689(6) 0.10514(16) 0.9506(4) 0.0377(11) Uani 1 1 d . . .
H16A H 0.7255 0.1077 1.0236 0.056 Uiso 1 1 calc R . .
H16B H 0.7260 0.1316 0.9023 0.056 Uiso 1 1 calc R . .
H16C H 0.8817 0.1086 0.9586 0.056 Uiso 1 1 calc R . .
C9 C 0.8527(5) 0.20880(17) 0.2212(4) 0.0357(11) Uani 1 1 d . . .
H9A H 0.8286 0.2148 0.1421 0.053 Uiso 1 1 calc R . .
H9B H 0.7966 0.1793 0.2447 0.053 Uiso 1 1 calc R . .
H9C H 0.9642 0.2034 0.2341 0.053 Uiso 1 1 calc R . .
C18 C 0.7870(5) -0.01962(13) 0.7280(3) 0.0223(8) Uani 1 1 d . . .
H18A H 0.6753 -0.0253 0.7059 0.027 Uiso 1 1 calc R . .
C11 C 0.5187(6) 0.15840(19) 0.4076(5) 0.0522(15) Uani 1 1 d . . .
H11A H 0.5471 0.1558 0.3296 0.063 Uiso 1 1 calc R . .
H11B H 0.4050 0.1545 0.4088 0.063 Uiso 1 1 calc R . .
C13 C 0.5751(6) 0.05511(19) 0.6054(5) 0.0610(18) Uani 1 1 d . . .
H13A H 0.6126 0.0270 0.5614 0.073 Uiso 1 1 calc R . .
H13B H 0.5051 0.0414 0.6599 0.073 Uiso 1 1 calc R . .
C10 C 0.5618(5) 0.20797(19) 0.4498(5) 0.0517(15) Uani 1 1 d . . .
H10A H 0.5434 0.2332 0.3908 0.062 Uiso 1 1 calc R . .
H10B H 0.4987 0.2168 0.5128 0.062 Uiso 1 1 calc R . .
C12 C 0.4909(6) 0.0873(2) 0.5348(4) 0.0563(16) Uani 1 1 d . . .
H12A H 0.4260 0.1094 0.5787 0.068 Uiso 1 1 calc R . .
H12B H 0.4217 0.0679 0.4831 0.068 Uiso 1 1 calc R . .

loop_
_atom_site_aniso_label
_atom_site_aniso_U_11
_atom_site_aniso_U_22
_atom_site_aniso_U_33
_atom_site_aniso_U_23
_atom_site_aniso_U_13
_atom_site_aniso_U_12
Pd1 0.01441(14) 0.01468(14) 0.01478(15) 0.00165(12) -0.00014(10) -0.00041(11)
P2 0.0207(5) 0.0124(4) 0.0207(5) 0.0023(4) -0.0004(4) -0.0017(4)
Cl1 0.0289(5) 0.0170(4) 0.0188(5) -0.0001(4) -0.0028(4) -0.0045(4)
P1 0.0179(5) 0.0166(5) 0.0162(5) 0.0032(4) 0.0026(4) 0.0028(4)
C15 0.032(2) 0.021(2) 0.028(2) 0.0020(18) 0.0094(18) -0.0030(17)
N3 0.0203(16) 0.0187(16) 0.0300(19) 0.0070(15) -0.0059(14) -0.0069(13)
C8 0.025(2) 0.029(2) 0.018(2) 0.0070(17) 0.0035(16) -0.0021(17)
C2 0.0175(18) 0.024(2) 0.023(2) 0.0025(17) 0.0036(15) 0.0002(15)
C1 0.024(2) 0.024(2) 0.035(2) 0.0029(19) 0.0059(18) 0.0041(17)
C7 0.049(3) 0.039(3) 0.026(2) 0.015(2) 0.008(2) -0.003(2)
C3 0.021(2) 0.030(2) 0.043(3) 0.005(2) 0.0066(18) -0.0042(17)
Cl2 0.0605(8) 0.0530(8) 0.0574(9) -0.0297(7) 0.0152(7) 0.0015(6)
N1 0.0153(16) 0.0321(19) 0.0293(19) 0.0175(16) 0.0042(13) 0.0045(14)
C21 0.0191(18) 0.0174(18) 0.020(2) 0.0001(16) -0.0019(15) -0.0002(15)
C19 0.036(2) 0.021(2) 0.033(2) -0.0065(19) -0.0030(19) -0.0014(18)
C22 0.024(2) 0.024(2) 0.029(2) 0.0015(18) 0.0058(17) -0.0029(16)
C17 0.073(3) 0.013(2) 0.036(3) 0.0053(19) -0.008(2) -0.001(2)
C14 0.037(3) 0.052(3) 0.057(3) -0.002(3) 0.020(2) -0.011(2)
N2 0.0191(16) 0.038(2) 0.0180(17) -0.0017(15) 0.0004(13) -0.0067(14)
C5 0.042(2) 0.022(2) 0.024(2) 0.0004(18) -0.0040(18) 0.0096(18)
C20 0.023(2) 0.034(2) 0.026(2) 0.0022(19) -0.0067(17) 0.0036(17)
C4 0.058(3) 0.026(2) 0.033(3) -0.010(2) -0.012(2) 0.016(2)
C6 0.056(3) 0.040(3) 0.034(3) -0.008(2) -0.007(2) 0.030(2)
C16 0.050(3) 0.029(2) 0.036(3) -0.008(2) 0.018(2) -0.003(2)
C9 0.036(2) 0.049(3) 0.022(2) -0.005(2) 0.0034(19) 0.002(2)
C18 0.031(2) 0.0134(18) 0.021(2) 0.0020(16) -0.0068(16) -0.0046(16)
C11 0.036(3) 0.060(3) 0.057(3) -0.027(3) -0.031(2) 0.034(2)
C13 0.038(3) 0.045(3) 0.097(5) 0.041(3) -0.027(3) -0.028(2)
C10 0.025(2) 0.055(3) 0.074(4) 0.038(3) -0.006(2) -0.008(2)
C12 0.044(3) 0.093(4) 0.032(3) 0.011(3) -0.007(2) -0.041(3)

loop_
_atom_type_symbol
_atom_type_description
_atom_type_scat_dispersion_real
_atom_type_scat_dispersion_imag
_atom_type_scat_source
C C 0.0033 0.0016 'International Tables Vol C Tables 4.2.6.8 and 6.1.1.4'
H H 0.0000 0.0000 'International Tables Vol C Tables 4.2.6.8 and 6.1.1.4'
N N 0.0061 0.0033 'International Tables Vol C Tables 4.2.6.8 and 6.1.1.4'
P P 0.1023 0.0942 'International Tables Vol C Tables 4.2.6.8 and 6.1.1.4'
Cl Cl 0.1484 0.1585 'International Tables Vol C Tables 4.2.6.8 and 6.1.1.4'
Pd Pd -0.9988 1.0072 'International Tables Vol C Tables 4.2.6.8 and 6.1.1.4'

loop_
_geom_angle_atom_site_label_1
_geom_angle_atom_site_label_2
_geom_angle_atom_site_label_3
_geom_angle
_geom_angle_site_symmetry_1
_geom_angle_site_symmetry_3
_geom_angle_publ_flag
N2 Pd1 N1 81.52(13) . . ?
N2 Pd1 N3 82.81(13) . . ?
N1 Pd1 N3 163.43(12) . . ?
N2 Pd1 Cl1 173.43(10) . . ?
N1 Pd1 Cl1 95.08(10) . . ?
N3 Pd1 Cl1 99.96(9) . . ?
N3 P2 C21 109.81(16) . . ?
N3 P2 C18 109.17(17) . . ?
C21 P2 C18 112.57(18) . . ?
N3 P2 C15 112.79(18) . . ?
C21 P2 C15 106.09(18) . . ?
C18 P2 C15 106.40(18) . . ?
N1 P1 C2 108.46(17) . . ?
N1 P1 C8 109.92(18) . . ?
C2 P1 C8 112.73(18) . . ?
N1 P1 C5 114.11(19) . . ?
C2 P1 C5 106.63(18) . . ?
C8 P1 C5 105.02(18) . . ?
C16 C15 C14 110.1(4) . . ?
C16 C15 P2 112.2(3) . . ?
C14 C15 P2 110.3(3) . . ?
C13 N3 P2 118.0(3) . . ?
C13 N3 Pd1 106.2(2) . . ?
P2 N3 Pd1 135.29(17) . . ?
C9 C8 C7 110.8(3) . . ?
C9 C8 P1 111.7(3) . . ?
C7 C8 P1 115.8(3) . . ?
C3 C2 C1 111.5(3) . . ?
C3 C2 P1 111.8(3) . . ?
C1 C2 P1 115.0(3) . . ?
C10 N1 P1 121.4(3) . . ?
C10 N1 Pd1 105.0(3) . . ?
P1 N1 Pd1 133.38(18) . . ?
C20 C21 C22 110.8(3) . . ?
C20 C21 P2 113.3(3) . . ?
C22 C21 P2 114.9(3) . . ?
C12 N2 C11 114.5(4) . . ?
C12 N2 Pd1 104.9(3) . . ?
C11 N2 Pd1 109.2(3) . . ?
C4 C5 C6 110.8(4) . . ?
C4 C5 P1 113.2(3) . . ?
C6 C5 P1 109.3(3) . . ?
C17 C18 C19 110.8(3) . . ?
C17 C18 P2 116.2(3) . . ?
C19 C18 P2 110.7(3) . . ?
C10 C11 N2 113.4(4) . . ?
C12 C13 N3 113.9(4) . . ?
N1 C10 C11 107.8(4) . . ?
C13 C12 N2 110.0(4) . . ?

loop_
_geom_bond_atom_site_label_1
_geom_bond_atom_site_label_2
_geom_bond_distance
_geom_bond_site_symmetry_2
_geom_bond_publ_flag
Pd1 N2 2.019(3) . ?
Pd1 N1 2.054(3) . ?
Pd1 N3 2.066(3) . ?
Pd1 Cl1 2.3297(9) . ?
P2 N3 1.620(3) . ?
P2 C21 1.814(4) . ?
P2 C18 1.838(4) . ?
P2 C15 1.840(4) . ?
P1 N1 1.602(3) . ?
P1 C2 1.818(4) . ?
P1 C8 1.840(4) . ?
P1 C5 1.842(4) . ?
C15 C16 1.525(6) . ?
C15 C14 1.534(6) . ?
N3 C13 1.505(5) . ?
C8 C9 1.528(6) . ?
C8 C7 1.538(5) . ?
C2 C3 1.527(5) . ?
C2 C1 1.530(5) . ?
N1 C10 1.450(5) . ?
C21 C20 1.530(5) . ?
C21 C22 1.538(5) . ?
C19 C18 1.533(6) . ?
C17 C18 1.524(5) . ?
N2 C12 1.444(5) . ?
N2 C11 1.496(6) . ?
C5 C4 1.517(6) . ?
C5 C6 1.532(6) . ?
C11 C10 1.467(7) . ?
C13 C12 1.392(7) . ?
